data_4108171
loop_
_publ_author_name
'Travis J. Hebden'
'Melanie C. Denney'
'Vincent Pons'
'Paula M. B. Piccoli'
'Thomas F. Koetzle'
'Arthur J. Schultz'
'Werner Kaminsky'
'Karen I. Goldberg'
'D. Michael Heinekey'

_publ_contact_author_address
;
Intense Pulsed Neutron Source
Argonne National Laboratory
Argonne IL 60439
;
_publ_contact_author_email ajschultz@anl.gov
_publ_contact_author_fax 1(630)2523465
_publ_contact_author_name 'Schultz, Arthur J.'
_publ_contact_author_phone 1(630)2524163
_publ_section_title
;
 \s-Borane Complexes of Iridium: Synthesis and Structural Characterization
;
_journal_name_full 'Journal of the American Chemical Society'
_journal_page_first 10812
_journal_page_last 10820
_journal_paper_doi 10.1021/ja801898m
_journal_volume 130
_journal_year 2008
_chemical_formula_sum 'C22 H44 B Ir O2 P2'
_chemical_formula_weight 605.57
_chemical_name_systematic ' ?'
_space_group_IT_number 2
_symmetry_cell_setting triclinic
_symmetry_space_group_name_Hall '-P 1'
_symmetry_space_group_name_H-M 'P -1'
_audit_author_name 'Paula M. B. Piccoli'
_audit_creation_date 2007-10-25T14:56
_audit_creation_method 'from EXP file using GSAS2CIF'
_audit_update_record ' 2007-10-25T14:56  Initial CIF as created by GSAS2CIF'
_cell_angle_alpha 100.215(30)
_cell_angle_beta 95.23(4)
_cell_angle_gamma 104.52(4)
_cell_formula_units_Z 2
_cell_length_a 8.262(5)
_cell_length_b 12.264(5)
_cell_length_c 13.394(4)
_cell_measurement_reflns_used 800
_cell_measurement_temperature 30(1)
_cell_volume 1279.8(11)
_computing_cell_refinement 'LATCON (local program)'
_computing_data_collection
;
IPNS SCD time-of-flight neutron Laue diffractometer   (Schultz <i>et al.</i>,
1984)
;
_computing_data_reduction 'ANVRED (local program)'
_computing_structure_refinement 'GSAS (Larson & Von Dreele, 2004)'
_diffrn_ambient_temperature 30(1)
_diffrn_measured_fraction_theta_full 'not applicable to TOF Laue technique'
_diffrn_measured_fraction_theta_max 'not applicable to TOF Laue technique'
_diffrn_measurement_device_type 'IPNS single crystal diffractometer'
_diffrn_measurement_method 'Time-of-flight Laue'
_diffrn_radiation_monochromator 'not applicable to TOF Laue technique'
_diffrn_radiation_probe neutron
_diffrn_radiation_source 'Intense Pulsed Neutron Source'
_diffrn_radiation_type neutron
_diffrn_radiation_wavelength 0.7-4.2
_diffrn_reflns_limit_h_max 8
_diffrn_reflns_limit_h_min -16
_diffrn_reflns_limit_k_max 24
_diffrn_reflns_limit_k_min -16
_diffrn_reflns_limit_l_max 26
_diffrn_reflns_limit_l_min -27
_diffrn_reflns_number 7349
_diffrn_reflns_theta_full 'not applicable to TOF Laue technique'
_diffrn_reflns_theta_max 'not applicable to TOF Laue technique'
_diffrn_reflns_theta_min 'not applicable to TOF Laue technique'
_exptl_absorpt_coefficient_mu '1.692 + 2.400\l cm^-1^'
_exptl_absorpt_correction_T_max 0.6213
_exptl_absorpt_correction_T_min 0.0755
_exptl_absorpt_correction_type gaussian
_exptl_absorpt_process_details 'IPNS ANVRED; (local program)'
_exptl_crystal_colour yellow
_exptl_crystal_density_diffrn 1.572
_exptl_crystal_description irregular
_exptl_crystal_size_max 4
_exptl_crystal_size_mid 3
_exptl_crystal_size_min 0.5
_pd_block_id 2007-10-25T14:56|IRHBH2_phase1|Paula_M._B._Piccoli||
_pd_phase_name '(POCOP)Ir(H)2(BH3) at 30 K'
_refine_diff_density_max '0.771 fm \%A^-3'
_refine_diff_density_min '-1.997 fm \%A^-3'
_refine_ls_extinction_coef '6.3(8) x 10^-6'
_refine_ls_extinction_method Lorentzian-type-I
_refine_ls_goodness_of_fit_all 2.54
_refine_ls_goodness_of_fit_ref 2.54
_refine_ls_hydrogen_treatment refall
_refine_ls_matrix_type full
_refine_ls_number_parameters 333
_refine_ls_number_reflns 1041
_refine_ls_number_restraints 37
_refine_ls_R_factor_all 0.197
_refine_ls_R_factor_gt 0.186
_refine_ls_shift/su_max 0.00
_refine_ls_shift/su_mean 0.00
_refine_ls_structure_factor_coef Fsqd
_refine_ls_weighting_details 'calc w=1/[\sFo^2^]^2^'
_refine_ls_weighting_scheme calc
_refine_ls_wR_factor_ref 0.189
_reflns_d_resolution_high 0.494
_reflns_d_resolution_low 7.898
_reflns_limit_h_max 8
_reflns_limit_h_min -16
_reflns_limit_k_max 24
_reflns_limit_k_min -17
_reflns_limit_l_max 26
_reflns_limit_l_min -27
_reflns_number_gt 1041
_reflns_number_total 1332
_reflns_threshold_expression I>3\s(I)
_cod_data_source_file ja801898m-file002.cif
_cod_data_source_block IRHBH2_publ
_cod_original_cell_volume 1256.2(10)
_cod_original_formula_sum 'C22 H44 Ir1 B1 O2 P2'
_cod_database_code 4108171
_cod_database_fobs_code 4108171

loop_
_symmetry_equiv_pos_site_id
_symmetry_equiv_pos_as_xyz
1 +x,+y,+z
-1 -x,-y,-z

loop_
_atom_site_type_symbol
_atom_site_label
_atom_site_fract_x
_atom_site_fract_y
_atom_site_fract_z
_atom_site_occupancy
_atom_site_thermal_displace_type
_atom_site_U_iso_or_equiv
_atom_site_symmetry_multiplicity
C C1 -0.0998(20) 0.2431(11) 0.1525(10) 1.0 Uiso 0.019(4) 2
C C2 -0.0549(19) 0.3398(10) 0.0992(10) 1.0 Uiso 0.0099(31) 2
C C3 -0.1520(20) 0.3471(11) 0.0078(11) 1.0 Uiso 0.022(4) 2
H H3 -0.120(5) 0.4181(21) -0.0320(23) 1.0 Uiso 0.053(10) 2
C C4 -0.2976(19) 0.2531(11) -0.0344(9) 1.0 Uiso 0.0146(34) 2
H H4 -0.3629(30) 0.2559(18) -0.1080(12) 1.0 Uiso 0.016(6) 2
C C5 -0.3426(17) 0.1556(9) 0.0053(9) 1.0 Uiso 0.0093(32) 2
H H5 -0.4537(32) 0.0855(21) -0.0302(25) 1.0 Uiso 0.057(10) 2
C C6 -0.2435(18) 0.1511(10) 0.0966(10) 1.0 Uiso 0.0118(33) 2
C C7 0.4057(19) 0.4158(11) 0.1996(11) 1.0 Uiso 0.019(4) 2
C C8 0.1994(19) 0.5443(10) 0.3344(10) 1.0 Uiso 0.0146(33) 2
C C9 -0.0967(18) -0.0753(10) 0.2097(10) 1.0 Uiso 0.0121(33) 2
C C10 -0.3217(19) 0.0399(12) 0.3343(11) 1.0 Uiso 0.019(4) 2
C C11 0.4764(14) 0.5174(9) 0.1511(8) 1.0 Uiso 0.0090(30) 2
H H11A 0.528(5) 0.5863(21) 0.2184(17) 1.0 Uiso 0.055(10) 2
H H11B 0.371(4) 0.527(4) 0.1019(31) 1.0 Uiso 0.093(14) 2
H H11C 0.5966(25) 0.5098(29) 0.1273(26) 1.0 Uiso 0.055(10) 2
C C12 0.3953(25) 0.3009(17) 0.1349(14) 1.0 Uiso 0.092(9) 2
H H12A 0.5231(34) 0.306(4) 0.118(4) 1.0 Uiso 0.093(14) 2
H H12B 0.300(4) 0.2519(22) 0.0701(17) 1.0 Uiso 0.044(8) 2
H H12C 0.370(5) 0.2483(25) 0.1923(21) 1.0 Uiso 0.055(10) 2
C C13 0.537(4) 0.4412(26) 0.2904(21) 1.0 Uiso 0.116(11) 2
H H13A 0.651(5) 0.411(4) 0.290(4) 1.0 Uiso 0.112(18) 2
H H13B 0.520(4) 0.3909(21) 0.3498(18) 1.0 Uiso 0.036(8) 2
H H13C 0.549(4) 0.5184(24) 0.3449(23) 1.0 Uiso 0.034(7) 2
C C14 0.2584(17) 0.6541(10) 0.2964(9) 1.0 Uiso 0.020(4) 2
H H14A 0.255(4) 0.7286(16) 0.3533(17) 1.0 Uiso 0.034(8) 2
H H14B 0.200(7) 0.649(4) 0.2189(18) 1.0 Uiso 0.099(15) 2
H H14C 0.3942(20) 0.6778(34) 0.2945(34) 1.0 Uiso 0.077(12) 2
C C15 0.0253(27) 0.5346(16) 0.3602(15) 1.0 Uiso 0.065(6) 2
H H15A -0.088(6) 0.483(5) 0.383(5) 1.0 Uiso 0.146(25) 2
H H15B -0.063(9) 0.514(7) 0.290(4) 1.0 Uiso 0.174(29) 2
H H15C 0.016(9) 0.600(4) 0.4241(35) 1.0 Uiso 0.132(21) 2
C C16 0.2706(23) 0.5472(14) 0.4434(16) 1.0 Uiso 0.052(5) 2
H H16A 0.375(4) 0.509(4) 0.454(4) 1.0 Uiso 0.088(14) 2
H H16B 0.200(4) 0.4722(18) 0.4693(21) 1.0 Uiso 0.035(7) 2
H H16C 0.246(7) 0.615(4) 0.497(4) 1.0 Uiso 0.100(15) 2
C C17 -0.2395(19) -0.1858(12) 0.1817(11) 1.0 Uiso 0.039(5) 2
H H17A -0.189(4) -0.2567(18) 0.1504(22) 1.0 Uiso 0.038(8) 2
H H17B -0.350(4) -0.189(4) 0.1287(30) 1.0 Uiso 0.097(15) 2
H H17C -0.330(4) -0.2086(30) 0.2337(24) 1.0 Uiso 0.068(11) 2
C C18 0.0020(19) -0.0649(10) 0.1171(12) 1.0 Uiso 0.038(5) 2
H H18A 0.093(4) 0.0178(17) 0.1213(25) 1.0 Uiso 0.045(9) 2
H H18B -0.099(5) -0.059(5) 0.0613(34) 1.0 Uiso 0.116(18) 2
H H18C 0.047(4) -0.1407(18) 0.0942(24) 1.0 Uiso 0.042(8) 2
C C19 0.0449(19) -0.0852(10) 0.2909(10) 1.0 Uiso 0.025(4) 2
H H19A 0.108(4) -0.1520(22) 0.2676(25) 1.0 Uiso 0.058(10) 2
H H19B 0.030(9) -0.055(5) 0.3701(20) 1.0 Uiso 0.148(25) 2
H H19C 0.142(4) -0.0031(19) 0.3056(30) 1.0 Uiso 0.070(12) 2
C C20 -0.4924(27) -0.0417(12) 0.2813(11) 1.0 Uiso 0.065(6) 2
H H20A -0.505(4) -0.1313(13) 0.2465(21) 1.0 Uiso 0.039(8) 2
H H20B -0.546(7) -0.006(4) 0.2213(29) 1.0 Uiso 0.103(16) 2
H H20C -0.558(4) -0.0561(27) 0.3466(19) 1.0 Uiso 0.052(9) 2
C C21 -0.3548(18) 0.1486(11) 0.3731(11) 1.0 Uiso 0.035(4) 2
H H21A -0.246(5) 0.208(4) 0.424(4) 1.0 Uiso 0.126(20) 2
H H21B -0.4778(26) 0.1375(27) 0.3994(26) 1.0 Uiso 0.055(10) 2
H H21C -0.363(6) 0.2161(24) 0.3314(27) 1.0 Uiso 0.075(12) 2
C C22 -0.2727(24) -0.0096(15) 0.4234(16) 1.0 Uiso 0.101(9) 2
H H22A -0.1412(26) 0.0263(23) 0.4582(23) 1.0 Uiso 0.040(8) 2
H H22B -0.267(5) -0.0986(17) 0.4031(25) 1.0 Uiso 0.058(10) 2
H H22C -0.340(5) 0.0013(31) 0.4891(23) 1.0 Uiso 0.068(11) 2
Ir Ir1 0.0486(14) 0.2332(7) 0.2739(7) 1.0 Uiso 0.0261(25) 2
O O1 0.0864(22) 0.4308(12) 0.1505(12) 1.0 Uiso 0.015(4) 2
O O2 -0.2727(23) 0.0590(13) 0.1431(12) 1.0 Uiso 0.020(4) 2
P P1 0.1942(23) 0.4050(13) 0.2399(13) 1.0 Uiso 0.013(4) 2
P P2 -0.1572(22) 0.0604(12) 0.2467(12) 1.0 Uiso 0.006(4) 2
B B1 0.130(4) 0.2537(25) 0.4521(23) 1.0 Uiso 0.071(8) 2
H H2 0.209(5) 0.1982(31) 0.3445(30) 1.0 Uiso 0.067(11) 2
H H1A 0.244(8) 0.332(5) 0.496(4) 1.0 Uiso 0.107(17) 2
H H1B 0.061(5) 0.1644(33) 0.4770(31) 1.0 Uiso 0.067(11) 2
H H1 0.121(5) 0.1713(27) 0.1785(26) 1.0 Uiso 0.049(9) 2
H H1C -0.003(5) 0.2930(28) 0.4041(28) 1.0 Uiso 0.056(10) 2

loop_
_atom_type_symbol
_atom_type_number_in_cell
C 44.0
H 88.0
Ir 2.0
O 4.0
P 4.0
B 2.0

loop_
_geom_angle_atom_site_label_1
_geom_angle_atom_site_label_2
_geom_angle_atom_site_label_3
_geom_angle
_geom_angle_site_symmetry_1
_geom_angle_site_symmetry_3
_geom_angle_publ_flag
C2 C1 C6 112.5(12) 1_555 1_555 n
C2 C1 Ir1 121.6(11) 1_555 1_555 n
C6 C1 Ir1 125.1(10) 1_555 1_555 n
C1 C2 C3 123.6(12) 1_555 1_555 n
C1 C2 O1 114.4(12) 1_555 1_555 n
C3 C2 O1 121.8(12) 1_555 1_555 n
C2 C3 H3 124.2(22) 1_555 1_555 n
C2 C3 C4 117.2(10) 1_555 1_555 n
H3 C3 C4 118.6(22) 1_555 1_555 n
C3 C4 H4 116.2(15) 1_555 1_555 n
C3 C4 C5 123.4(11) 1_555 1_555 n
H4 C4 C5 119.7(15) 1_555 1_555 n
C4 C5 H5 120.9(19) 1_555 1_555 n
C4 C5 C6 117.9(11) 1_555 1_555 n
H5 C5 C6 121.1(20) 1_555 1_555 n
C1 C6 C5 124.9(11) 1_555 1_555 n
C1 C6 O2 111.1(13) 1_555 1_555 n
C5 C6 O2 123.9(13) 1_555 1_555 n
C11 C7 C12 114.4(12) 1_555 1_555 n
C11 C7 C13 99.8(12) 1_555 1_555 n
C11 C7 P1 116.1(11) 1_555 1_555 n
C12 C7 C13 109.6(16) 1_555 1_555 n
C12 C7 P1 106.1(12) 1_555 1_555 n
C13 C7 P1 110.6(14) 1_555 1_555 n
C14 C8 C15 108.5(12) 1_555 1_555 n
C14 C8 C16 115.9(11) 1_555 1_555 n
C14 C8 P1 115.5(10) 1_555 1_555 n
C15 C8 C16 92.9(14) 1_555 1_555 n
C15 C8 P1 107.8(12) 1_555 1_555 n
C16 C8 P1 113.4(11) 1_555 1_555 n
C17 C9 C18 108.6(10) 1_555 1_555 n
C17 C9 C19 111.0(10) 1_555 1_555 n
C17 C9 P2 116.7(12) 1_555 1_555 n
C18 C9 C19 100.0(11) 1_555 1_555 n
C18 C9 P2 107.7(9) 1_555 1_555 n
C19 C9 P2 111.5(9) 1_555 1_555 n
C20 C10 C21 105.9(12) 1_555 1_555 n
C20 C10 C22 105.4(12) 1_555 1_555 n
C20 C10 P2 113.5(11) 1_555 1_555 n
C21 C10 C22 108.6(13) 1_555 1_555 n
C21 C10 P2 109.9(10) 1_555 1_555 n
C22 C10 P2 113.2(13) 1_555 1_555 n
C7 C11 H11A 101.7(20) 1_555 1_555 n
C7 C11 H11B 106.2(26) 1_555 1_555 n
C7 C11 H11C 108.0(20) 1_555 1_555 n
H11A C11 H11B 115.9(33) 1_555 1_555 n
H11A C11 H11C 97.2(28) 1_555 1_555 n
H11B C11 H11C 125.4(33) 1_555 1_555 n
C7 C12 H12A 105.3(27) 1_555 1_555 n
C7 C12 H12B 127.7(24) 1_555 1_555 n
C7 C12 H12C 99.0(22) 1_555 1_555 n
H12A C12 H12B 112.1(33) 1_555 1_555 n
H12A C12 H12C 108.3(34) 1_555 1_555 n
H12B C12 H12C 102.3(28) 1_555 1_555 n
C7 C13 H13A 123.9(34) 1_555 1_555 n
C7 C13 H13B 120.5(30) 1_555 1_555 n
C7 C13 H13C 115.8(24) 1_555 1_555 n
H13A C13 H13B 80.3(34) 1_555 1_555 n
H13A C13 H13C 115(4) 1_555 1_555 n
H13B C13 H13C 90.8(28) 1_555 1_555 n
C13 H13A H13B 49.8(17) 1_555 1_555 n
C13 H13B H13A 49.8(17) 1_555 1_555 n
C13 H13B H13C 43.9(25) 1_555 1_555 n
H13A H13B H13C 76.2(24) 1_555 1_555 n
C13 H13C H13B 45.2(14) 1_555 1_555 n
C8 C14 H14A 111.1(17) 1_555 1_555 n
C8 C14 H14B 113.3(26) 1_555 1_555 n
C8 C14 H14C 112.3(23) 1_555 1_555 n
H14A C14 H14B 115.5(31) 1_555 1_555 n
H14A C14 H14C 97.5(28) 1_555 1_555 n
H14B C14 H14C 106(4) 1_555 1_555 n
C8 C15 H15A 148(4) 1_555 1_555 n
C8 C15 H15B 109(5) 1_555 1_555 n
C8 C15 H15C 115(4) 1_555 1_555 n
H15A C15 H15B 79(5) 1_555 1_555 n
H15A C15 H15C 84(4) 1_555 1_555 n
H15B C15 H15C 120(6) 1_555 1_555 n
C15 H15A H15B 50.6(25) 1_555 1_555 n
C15 H15A H15C 47.9(22) 1_555 1_555 n
H15B H15A H15C 83(4) 1_555 1_555 n
C15 H15B H15A 50.5(25) 1_555 1_555 n
C15 H15C H15A 47.9(22) 1_555 1_555 n
C8 C16 H16A 117.2(28) 1_555 1_555 n
C8 C16 H16B 110.1(22) 1_555 1_555 n
C8 C16 H16C 112.0(29) 1_555 1_555 n
H16A C16 H16B 83.3(30) 1_555 1_555 n
H16A C16 H16C 126(4) 1_555 1_555 n
H16B C16 H16C 100.2(34) 1_555 1_555 n
C16 H16A H16B 48.3(15) 1_555 1_555 n
C16 H16B H16A 48.4(15) 1_555 1_555 n
C9 C17 H17A 109.1(20) 1_555 1_555 n
C9 C17 H17B 118.7(27) 1_555 1_555 n
C9 C17 H17C 121.5(22) 1_555 1_555 n
H17A C17 H17B 107.5(31) 1_555 1_555 n
H17A C17 H17C 113.0(27) 1_555 1_555 n
H17B C17 H17C 84.7(33) 1_555 1_555 n
C17 H17B H17C 47.6(16) 1_555 1_555 n
C17 H17C H17B 47.6(16) 1_555 1_555 n
C9 C18 H18A 116.1(20) 1_555 1_555 n
C9 C18 H18B 99.0(32) 1_555 1_555 n
C9 C18 H18C 111.1(19) 1_555 1_555 n
H18A C18 H18B 100.2(35) 1_555 1_555 n
H18A C18 H18C 115.6(27) 1_555 1_555 n
H18B C18 H18C 113(4) 1_555 1_555 n
C9 C19 H19A 116.3(22) 1_555 1_555 n
C9 C19 H19B 114(4) 1_555 1_555 n
C9 C19 H19C 105.8(23) 1_555 1_555 n
H19A C19 H19B 123(4) 1_555 1_555 n
H19A C19 H19C 106.7(30) 1_555 1_555 n
H19B C19 H19C 82(4) 1_555 1_555 n
C19 H19B H19C 49.1(19) 1_555 1_555 n
C19 H19C H19B 49.0(19) 1_555 1_555 n
C10 C20 H20A 121.6(24) 1_555 1_555 n
C10 C20 H20B 110.4(29) 1_555 1_555 n
C10 C20 H20C 101.5(23) 1_555 1_555 n
H20A C20 H20B 105.5(32) 1_555 1_555 n
H20A C20 H20C 98.2(26) 1_555 1_555 n
H20B C20 H20C 120(4) 1_555 1_555 n
C10 C21 H21A 111.8(34) 1_555 1_555 n
C10 C21 H21B 112.2(19) 1_555 1_555 n
C10 C21 H21C 127.5(23) 1_555 1_555 n
H21A C21 H21B 117(4) 1_555 1_555 n
H21A C21 H21C 90(4) 1_555 1_555 n
H21B C21 H21C 96.9(29) 1_555 1_555 n
C21 H21A H21C 45.2(19) 1_555 1_555 n
C21 H21C H21A 45.3(19) 1_555 1_555 n
C10 C22 H22A 114.2(22) 1_555 1_555 n
C10 C22 H22B 114.5(24) 1_555 1_555 n
C10 C22 H22C 116.9(24) 1_555 1_555 n
H22A C22 H22B 96.3(28) 1_555 1_555 n
H22A C22 H22C 102.5(30) 1_555 1_555 n
H22B C22 H22C 109.9(31) 1_555 1_555 n
C1 Ir1 P1 78.9(7) 1_555 1_555 n
C1 Ir1 P2 78.4(6) 1_555 1_555 n
C1 Ir1 H2 158.9(16) 1_555 1_555 n
C1 Ir1 H1 76.4(14) 1_555 1_555 n
C1 Ir1 H1C 116.5(14) 1_555 1_555 n
P1 Ir1 P2 157.0(8) 1_555 1_555 n
P1 Ir1 H2 100.8(14) 1_555 1_555 n
P1 Ir1 H1 86.9(13) 1_555 1_555 n
P1 Ir1 H1C 97.4(12) 1_555 1_555 n
P2 Ir1 H2 99.3(13) 1_555 1_555 n
P2 Ir1 H1 84.7(13) 1_555 1_555 n
P2 Ir1 H1C 95.5(12) 1_555 1_555 n
H2 Ir1 H1 82.5(19) 1_555 1_555 n
H2 Ir1 H1C 84.6(19) 1_555 1_555 n
H1 Ir1 H1C 167.0(18) 1_555 1_555 n
C2 O1 P1 116.2(12) 1_555 1_555 n
C6 O2 P2 121.3(14) 1_555 1_555 n
C7 P1 C8 109.6(10) 1_555 1_555 n
C7 P1 Ir1 118.2(9) 1_555 1_555 n
C7 P1 O1 105.5(12) 1_555 1_555 n
C8 P1 Ir1 117.9(10) 1_555 1_555 n
C8 P1 O1 94.5(10) 1_555 1_555 n
Ir1 P1 O1 107.7(11) 1_555 1_555 n
C9 P2 C10 109.7(9) 1_555 1_555 n
C9 P2 Ir1 118.8(10) 1_555 1_555 n
C9 P2 O2 100.6(11) 1_555 1_555 n
C10 P2 Ir1 119.8(9) 1_555 1_555 n
C10 P2 O2 100.0(12) 1_555 1_555 n
Ir1 P2 O2 103.7(10) 1_555 1_555 n
H2 B1 H1A 103(4) 1_555 1_555 n
H2 B1 H1B 99.7(27) 1_555 1_555 n
H2 B1 H1C 100.3(26) 1_555 1_555 n
H1A B1 H1B 131(4) 1_555 1_555 n
H1A B1 H1C 111.2(33) 1_555 1_555 n
H1B B1 H1C 106.7(32) 1_555 1_555 n
Ir1 H2 B1 85.8(21) 1_555 1_555 n
Ir1 H1C B1 89.2(23) 1_555 1_555 n

loop_
_geom_bond_atom_site_label_1
_geom_bond_atom_site_label_2
_geom_bond_distance
_geom_bond_site_symmetry_2
_geom_bond_publ_flag
C1 C2 1.477(18) 1_555 n
C1 C6 1.453(19) 1_555 n
C1 Ir1 1.986(18) 1_555 n
C2 C1 1.477(18) 1_555 n
C2 C3 1.430(20) 1_555 n
C2 O1 1.417(21) 1_555 n
C2 P1 2.522(23) 1_555 n
C3 C2 1.430(20) 1_555 n
C3 H3 1.090(4) 1_555 n
C3 C4 1.430(20) 1_555 n
H3 C3 1.090(4) 1_555 n
C4 C3 1.430(20) 1_555 n
C4 H4 1.090(4) 1_555 n
C4 C5 1.375(17) 1_555 n
H4 C4 1.090(4) 1_555 n
C5 C4 1.375(17) 1_555 n
C5 H5 1.090(4) 1_555 n
C5 C6 1.425(19) 1_555 n
H5 C5 1.090(4) 1_555 n
C6 C1 1.453(19) 1_555 n
C6 C5 1.425(19) 1_555 n
C6 O2 1.365(20) 1_555 n
C6 P2 2.593(20) 1_555 n
C7 C11 1.518(18) 1_555 n
C7 H11A 2.041(28) 1_555 n
C7 C12 1.495(25) 1_555 n
C7 H12A 2.07(4) 1_555 n
C7 H12C 1.984(30) 1_555 n
C7 C13 1.488(31) 1_555 n
C7 P1 1.856(24) 1_555 n
C8 C14 1.506(17) 1_555 n
C8 C15 1.490(24) 1_555 n
C8 C16 1.514(24) 1_555 n
C8 P1 1.926(21) 1_555 n
C9 C17 1.518(20) 1_555 n
C9 C18 1.552(20) 1_555 n
C9 H18B 2.03(5) 1_555 n
C9 C19 1.566(20) 1_555 n
C9 P2 1.853(20) 1_555 n
C10 C20 1.533(25) 1_555 n
C10 H20C 2.051(32) 1_555 n
C10 C21 1.444(19) 1_555 n
C10 C22 1.500(25) 1_555 n
C10 P2 1.874(22) 1_555 n
C11 C7 1.518(18) 1_555 n
C11 H11A 1.090(4) 1_555 n
C11 H11B 1.090(4) 1_555 n
C11 H11C 1.090(4) 1_555 n
H11A C7 2.041(28) 1_555 n
H11A C11 1.090(4) 1_555 n
H11A H11B 1.848(34) 1_555 n
H11A H11C 1.64(4) 1_555 n
H11B C11 1.090(4) 1_555 n
H11B H11A 1.848(34) 1_555 n
H11B H11C 1.938(29) 1_555 n
H11C C11 1.090(4) 1_555 n
H11C H11A 1.64(4) 1_555 n
H11C H11B 1.938(29) 1_555 n
C12 C7 1.495(25) 1_555 n
C12 H12A 1.090(4) 1_555 n
C12 H12B 1.090(4) 1_555 n
C12 H12C 1.090(4) 1_555 n
H12A C7 2.07(4) 1_555 n
H12A C12 1.090(4) 1_555 n
H12A H12B 1.81(4) 1_555 n
H12A H12C 1.77(4) 1_555 n
H12B C12 1.090(4) 1_555 n
H12B H12A 1.81(4) 1_555 n
H12B H12C 1.698(33) 1_555 n
H12C C7 1.984(30) 1_555 n
H12C C12 1.090(4) 1_555 n
H12C H12A 1.77(4) 1_555 n
H12C H12B 1.698(33) 1_555 n
C13 C7 1.488(31) 1_555 n
C13 H13A 1.090(4) 1_555 n
C13 H13B 1.090(4) 1_555 n
C13 H13C 1.07(5) 1_555 n
H13A C13 1.090(4) 1_555 n
H13A H13B 1.41(5) 1_555 n
H13A H13C 1.82(5) 1_555 n
H13B C13 1.090(4) 1_555 n
H13B H13A 1.41(5) 1_555 n
H13B H13C 1.54(4) 1_555 n
H13C C13 1.07(5) 1_555 n
H13C H13A 1.82(5) 1_555 n
H13C H13B 1.54(4) 1_555 n
C14 C8 1.506(17) 1_555 n
C14 H14A 1.090(4) 1_555 n
C14 H14B 1.090(4) 1_555 n
C14 H14C 1.090(4) 1_555 n
H14A C14 1.090(4) 1_555 n
H14A H14B 1.843(32) 1_555 n
H14A H14C 1.64(4) 1_555 n
H14B C14 1.090(4) 1_555 n
H14B H14A 1.843(32) 1_555 n
H14B H14C 1.74(4) 1_555 n
H14C C14 1.090(4) 1_555 n
H14C H14A 1.64(4) 1_555 n
H14C H14B 1.74(4) 1_555 n
C15 C8 1.490(24) 1_555 n
C15 H15A 1.090(4) 1_555 n
C15 H15B 1.090(4) 1_555 n
C15 H15C 1.090(4) 1_555 n
C15 C16 2.177(29) 1_555 n
H15A C15 1.090(4) 1_555 n
H15A H15B 1.39(7) 1_555 n
H15A H15C 1.46(6) 1_555 n
H15B C15 1.090(4) 1_555 n
H15B H15A 1.39(7) 1_555 n
H15B H15C 1.89(6) 1_555 n
H15C C15 1.090(4) 1_555 n
H15C H15A 1.46(6) 1_555 n
H15C H15B 1.89(6) 1_555 n
C16 C8 1.514(24) 1_555 n
C16 C15 2.177(29) 1_555 n
C16 H16A 1.090(4) 1_555 n
C16 H16B 1.090(4) 1_555 n
C16 H16C 1.07(7) 1_555 n
H16A C16 1.090(4) 1_555 n
H16A H16B 1.45(4) 1_555 n
H16A H16C 1.92(7) 1_555 n
H16B C16 1.090(4) 1_555 n
H16B H16A 1.45(4) 1_555 n
H16B H16C 1.66(5) 1_555 n
H16B H1A 1.93(6) 1_555 n
H16C C16 1.07(7) 1_555 n
H16C H16A 1.92(7) 1_555 n
H16C H16B 1.66(5) 1_555 n
C17 C9 1.518(20) 1_555 n
C17 H17A 1.089(4) 1_555 n
C17 H17B 1.090(4) 1_555 n
C17 H17C 1.090(4) 1_555 n
H17A C17 1.089(4) 1_555 n
H17A H17B 1.76(4) 1_555 n
H17A H17C 1.817(29) 1_555 n
H17B C17 1.090(4) 1_555 n
H17B H17A 1.76(4) 1_555 n
H17B H17C 1.47(5) 1_555 n
H17C C17 1.090(4) 1_555 n
H17C H17A 1.817(29) 1_555 n
H17C H17B 1.47(5) 1_555 n
H17C H20A 1.92(5) 1_555 n
C18 C9 1.552(20) 1_555 n
C18 H18A 1.090(4) 1_555 n
C18 H18B 1.090(4) 1_555 n
C18 H18C 1.090(4) 1_555 n
H18A C18 1.090(4) 1_555 n
H18A H18B 1.67(4) 1_555 n
H18A H18C 1.845(28) 1_555 n
H18A H1 1.85(4) 1_555 n
H18B C9 2.03(5) 1_555 n
H18B C18 1.090(4) 1_555 n
H18B H18A 1.67(4) 1_555 n
H18B H18C 1.82(4) 1_555 n
H18C C18 1.090(4) 1_555 n
H18C H18A 1.845(28) 1_555 n
H18C H18B 1.82(4) 1_555 n
C19 C9 1.566(20) 1_555 n
C19 H19A 1.090(4) 1_555 n
C19 H19B 1.090(4) 1_555 n
C19 H19C 1.091(4) 1_555 n
H19A C19 1.090(4) 1_555 n
H19A H19B 1.92(4) 1_555 n
H19A H19C 1.749(35) 1_555 n
H19B C19 1.090(4) 1_555 n
H19B H19A 1.92(4) 1_555 n
H19B H19C 1.43(5) 1_555 n
H19C C19 1.091(4) 1_555 n
H19C H19A 1.749(35) 1_555 n
H19C H19B 1.43(5) 1_555 n
C20 C10 1.533(25) 1_555 n
C20 H20A 1.090(4) 1_555 n
C20 H20B 1.090(4) 1_555 n
C20 H20C 1.090(4) 1_555 n
H20A H17C 1.92(5) 1_555 n
H20A C20 1.090(4) 1_555 n
H20A H20B 1.74(4) 1_555 n
H20A H20C 1.647(33) 1_555 n
H20B C20 1.090(4) 1_555 n
H20B H20A 1.74(4) 1_555 n
H20B H20C 1.89(4) 1_555 n
H20C C10 2.051(32) 1_555 n
H20C C20 1.090(4) 1_555 n
H20C H20A 1.647(33) 1_555 n
H20C H20B 1.89(4) 1_555 n
C21 C10 1.444(19) 1_555 n
C21 H21A 1.090(4) 1_555 n
C21 H21B 1.090(4) 1_555 n
C21 H21C 1.089(4) 1_555 n
H21A C21 1.090(4) 1_555 n
H21A H21B 1.86(4) 1_555 n
H21A H21C 1.53(5) 1_555 n
H21B C21 1.090(4) 1_555 n
H21B H21A 1.86(4) 1_555 n
H21B H21C 1.63(4) 1_555 n
H21C C21 1.089(4) 1_555 n
H21C H21A 1.53(5) 1_555 n
H21C H21B 1.63(4) 1_555 n
C22 C10 1.500(25) 1_555 n
C22 H22A 1.090(4) 1_555 n
C22 H22B 1.090(4) 1_555 n
C22 H22C 1.090(4) 1_555 n
H22A C22 1.090(4) 1_555 n
H22A H22B 1.62(4) 1_555 n
H22A H22C 1.70(4) 1_555 n
H22B C22 1.090(4) 1_555 n
H22B H22A 1.62(4) 1_555 n
H22B H22C 1.785(34) 1_555 n
H22C C22 1.090(4) 1_555 n
H22C H22A 1.70(4) 1_555 n
H22C H22B 1.785(34) 1_555 n
Ir1 C1 1.986(18) 1_555 n
Ir1 P1 2.293(18) 1_555 n
Ir1 P2 2.307(18) 1_555 n
Ir1 B1 2.370(31) 1_555 n
Ir1 H2 1.74(4) 1_555 n
Ir1 H1 1.61(4) 1_555 n
Ir1 H1C 1.90(4) 1_555 n
O1 C2 1.417(21) 1_555 n
O1 P1 1.553(24) 1_555 n
O2 C6 1.365(20) 1_555 n
O2 P2 1.606(24) 1_555 n
P1 C2 2.522(23) 1_555 n
P1 C7 1.856(24) 1_555 n
P1 C8 1.926(21) 1_555 n
P1 Ir1 2.293(18) 1_555 n
P1 O1 1.553(24) 1_555 n
P2 C6 2.593(20) 1_555 n
P2 C9 1.853(20) 1_555 n
P2 C10 1.874(22) 1_555 n
P2 Ir1 2.307(18) 1_555 n
P2 O2 1.606(24) 1_555 n
B1 Ir1 2.370(31) 1_555 n
B1 H2 1.74(5) 1_555 n
B1 H1A 1.18(8) 1_555 n
B1 H1B 1.22(5) 1_555 n
B1 H1C 1.45(5) 1_555 n
H2 Ir1 1.74(4) 1_555 n
H2 B1 1.74(5) 1_555 n
H1A H16B 1.93(6) 1_555 n
H1A B1 1.18(8) 1_555 n
H1B B1 1.22(5) 1_555 n
H1 H18A 1.85(4) 1_555 n
H1 Ir1 1.61(4) 1_555 n
H1C Ir1 1.90(4) 1_555 n
H1C B1 1.45(5) 1_555 n
